data_7002244
loop_
_publ_author_name
'Kunz, Peter C.'
'Kassack, Matthias U.'
'Hamacher, Alexandra'
'Spingler, Bernhard'

_publ_section_title
;
 Imidazole-based phosphane gold(I) complexes as potential agents for
 cancer treatment: Synthesis, structural studies and antitumour
 activity
;
_journal_issue 37
_journal_name_full 'Dalton Transactions'
_journal_page_first 7741
_journal_page_last 7747
_journal_paper_doi 10.1039/b902748c
_journal_year 2009
_chemical_formula_sum 'C19 H29.75 Au Cl3 N6 O1.75 P Zn'
_chemical_formula_weight 769.89
_chemical_name_systematic
;
?
;
_space_group_IT_number 14
_symmetry_cell_setting monoclinic
_symmetry_space_group_name_Hall '-P 2ybc'
_symmetry_space_group_name_H-M 'P 1 21/c 1'
_atom_sites_solution_hydrogens geom
_atom_sites_solution_primary direct
_atom_sites_solution_secondary difmap
_audit_creation_method SHELXL-97
_cell_angle_alpha 90.00
_cell_angle_beta 104.2426(13)
_cell_angle_gamma 90.00
_cell_formula_units_Z 4
_cell_length_a 15.5095(2)
_cell_length_b 11.4230(2)
_cell_length_c 20.6302(3)
_cell_measurement_reflns_used 12019
_cell_measurement_temperature 183(2)
_cell_measurement_theta_max 32.7505
_cell_measurement_theta_min 2.2346
_cell_volume 3542.61(9)
_computing_cell_refinement 'CrysAlis RED (Oxford, 2007)'
_computing_data_collection 'CrysAlis RED (Oxford, 2007)'
_computing_data_reduction 'CrysAlis RED (Oxford, 2007)'
_computing_molecular_graphics 'ORTEP-3 (Farrugia, 1997)'
_computing_publication_material 'SHELXL-97 (Sheldrick, 2008)'
_computing_structure_refinement 'SHELXL-97 (Sheldrick, 2008)'
_computing_structure_solution 'SIR-97 (Altomare, 1999)'
_diffrn_ambient_temperature 183(2)
_diffrn_detector_area_resol_mean 10.4498
_diffrn_measured_fraction_theta_full 0.999
_diffrn_measured_fraction_theta_max 0.999
_diffrn_measurement_device_type 'Oxford Xcalibur Ruby CCD'
_diffrn_measurement_method '\o oscillation scan'
_diffrn_radiation_monochromator graphite
_diffrn_radiation_source 'Enhance (Mo) X-ray Source'
_diffrn_radiation_type MoK\a
_diffrn_radiation_wavelength 0.7107
_diffrn_reflns_av_R_equivalents 0.0322
_diffrn_reflns_av_sigmaI/netI 0.0530
_diffrn_reflns_limit_h_max 19
_diffrn_reflns_limit_h_min -21
_diffrn_reflns_limit_k_max 15
_diffrn_reflns_limit_k_min -14
_diffrn_reflns_limit_l_max 28
_diffrn_reflns_limit_l_min -28
_diffrn_reflns_number 35135
_diffrn_reflns_theta_full 29.13
_diffrn_reflns_theta_max 29.13
_diffrn_reflns_theta_min 2.24
_exptl_absorpt_coefficient_mu 5.105
_exptl_absorpt_correction_T_max 0.6036
_exptl_absorpt_correction_T_min 0.4074
_exptl_absorpt_correction_type multi-scan
_exptl_absorpt_process_details
;
CrysAlisPro, Oxford Diffraction Ltd.,
Version 1.171.33.34d (release 27-02-2009 CrysAlis171 .NET)
(compiled Feb 27 2009,15:38:38)
Empirical absorption correction using spherical harmonics,
implemented in SCALE3 ABSPACK scaling algorithm.
;
_exptl_crystal_colour colourless
_exptl_crystal_density_diffrn 1.444
_exptl_crystal_density_method 'not measured'
_exptl_crystal_description plate
_exptl_crystal_F_000 1499
_exptl_crystal_size_max 0.28
_exptl_crystal_size_mid 0.14
_exptl_crystal_size_min 0.11
_refine_diff_density_max 2.163
_refine_diff_density_min -1.713
_refine_diff_density_rms 0.153
_refine_ls_extinction_method none
_refine_ls_goodness_of_fit_ref 0.933
_refine_ls_hydrogen_treatment constr
_refine_ls_matrix_type full
_refine_ls_number_parameters 341
_refine_ls_number_reflns 9542
_refine_ls_number_restraints 18
_refine_ls_restrained_S_all 0.935
_refine_ls_R_factor_all 0.0943
_refine_ls_R_factor_gt 0.0471
_refine_ls_shift/su_max 0.003
_refine_ls_shift/su_mean 0.000
_refine_ls_structure_factor_coef Fsqd
_refine_ls_weighting_details 'calc w=1/[\s^2^(Fo^2^)+(0.0979P)^2^+0.0000P] where P=(Fo^2^+2Fc^2^)/3'
_refine_ls_weighting_scheme calc
_refine_ls_wR_factor_gt 0.1445
_refine_ls_wR_factor_ref 0.1592
_reflns_number_gt 5385
_reflns_number_total 9542
_reflns_threshold_expression >2sigma(I)
_cod_data_source_file b902748c.txt
_cod_data_source_block kp240409
_cod_original_sg_symbol_H-M P21/c
_cod_database_code 7002244

loop_
_symmetry_equiv_pos_as_xyz
'x, y, z'
'-x, y+1/2, -z+1/2'
'-x, -y, -z'
'x, -y-1/2, z-1/2'

loop_
_atom_site_label
_atom_site_type_symbol
_atom_site_fract_x
_atom_site_fract_y
_atom_site_fract_z
_atom_site_U_iso_or_equiv
_atom_site_adp_type
_atom_site_occupancy
_atom_site_symmetry_multiplicity
_atom_site_calc_flag
_atom_site_refinement_flags
_atom_site_disorder_assembly
_atom_site_disorder_group
C1 C -0.1349(4) 1.0678(5) 0.2745(3) 0.0415(13) Uani 1 1 d . A .
C2 C -0.0972(4) 1.1580(5) 0.3152(3) 0.0473(14) Uani 1 1 d . A .
H2A H -0.0355 1.1740 0.3314 0.057 Uiso 1 1 calc R . .
C3 C -0.2431(5) 1.1697(6) 0.2949(4) 0.0608(17) Uani 1 1 d . B .
C4 C -0.1386(4) 0.8251(5) 0.2623(3) 0.0445(13) Uani 1 1 d . A .
C5 C -0.1030(5) 0.7304(6) 0.3005(3) 0.0577(17) Uani 1 1 d . A .
H5A H -0.0417 0.7137 0.3181 0.069 Uiso 1 1 calc R . .
C6 C -0.2498(5) 0.7199(6) 0.2763(4) 0.0629(18) Uani 1 1 d . B .
C7 C -0.1332(4) 0.9658(5) 0.1529(3) 0.0456(14) Uani 1 1 d . A .
C8 C -0.0969(4) 0.9797(6) 0.1005(3) 0.0566(16) Uani 1 1 d . A .
H8A H -0.0354 0.9791 0.1014 0.068 Uiso 1 1 calc R . .
C9 C -0.2412(4) 0.9897(7) 0.0650(3) 0.0646(18) Uani 1 1 d . A .
C10 C -0.3358(6) 1.2087(8) 0.2977(4) 0.092(3) Uani 1 1 d D . .
C13 C -0.3403(6) 0.6748(9) 0.2794(5) 0.095(3) Uani 1 1 d . . .
H13A H -0.3263 0.6005 0.3054 0.114 Uiso 1 1 calc R . .
C14 C -0.3815(7) 0.7479(11) 0.3216(6) 0.125(4) Uani 1 1 d . . .
H14A H -0.3362 0.7984 0.3496 0.188 Uiso 1 1 calc R . .
H14B H -0.4078 0.6978 0.3502 0.188 Uiso 1 1 calc R . .
H14C H -0.4280 0.7963 0.2934 0.188 Uiso 1 1 calc R . .
C15 C -0.3882(7) 0.6341(11) 0.2116(7) 0.139(5) Uani 1 1 d . . .
H15A H -0.4488 0.6105 0.2122 0.209 Uiso 1 1 calc R . .
H15B H -0.3567 0.5672 0.1986 0.209 Uiso 1 1 calc R . .
H15C H -0.3908 0.6978 0.1793 0.209 Uiso 1 1 calc R . .
C16 C -0.3342(6) 1.0035(8) 0.0183(4) 0.092(3) Uani 1 1 d D . .
Au1 Au 0.061949(15) 0.93986(3) 0.274697(12) 0.06060(13) Uani 1 1 d . A .
Cl1 Cl -0.13174(10) 1.45518(12) 0.40542(8) 0.0504(4) Uani 1 1 d . . .
Cl4 Cl -0.44390(10) 0.96129(16) 0.16983(9) 0.0630(4) Uani 1 1 d . . .
Cl5 Cl 0.20953(13) 0.9225(3) 0.31808(13) 0.1381(13) Uani 1 1 d . . .
N1 N -0.2260(3) 1.0766(4) 0.2630(3) 0.0507(13) Uani 1 1 d . . .
N2 N -0.1660(4) 1.2201(5) 0.3276(3) 0.0595(14) Uani 1 1 d . . .
H2 H -0.1611 1.2830 0.3529 0.071 Uiso 1 1 calc R B .
N3 N -0.2304(3) 0.8183(4) 0.2482(2) 0.0505(12) Uani 1 1 d . . .
N4 N -0.1734(5) 0.6649(5) 0.3081(3) 0.0704(17) Uani 1 1 d . . .
H4A H -0.1699 0.5982 0.3300 0.085 Uiso 1 1 calc R B .
N5 N -0.2259(3) 0.9710(5) 0.1300(2) 0.0523(13) Uani 1 1 d . . .
N6 N -0.1660(4) 0.9946(6) 0.0460(3) 0.0666(15) Uani 1 1 d . . .
H6A H -0.1613 1.0058 0.0048 0.080 Uiso 1 1 calc R A .
P1 P -0.08384(10) 0.95113(13) 0.23987(7) 0.0396(3) Uani 1 1 d . . .
Zn1 Zn -0.29957(4) 0.95618(6) 0.19906(4) 0.04860(19) Uani 1 1 d . A .
C17A C -0.3762(16) 1.1180(17) 0.0290(13) 0.115(7) Uiso 0.50 1 d PD A 1
H17A H -0.3398 1.1826 0.0191 0.173 Uiso 0.50 1 calc PR A 1
H17B H -0.3801 1.1235 0.0756 0.173 Uiso 0.50 1 calc PR A 1
H17C H -0.4360 1.1227 -0.0007 0.173 Uiso 0.50 1 calc PR A 1
C17B C -0.3503(14) 0.9227(16) -0.0399(10) 0.106(7) Uani 0.50 1 d PD A 1
H17D H -0.3419 0.8416 -0.0239 0.158 Uiso 0.50 1 calc PR A 1
H17E H -0.3082 0.9402 -0.0671 0.158 Uiso 0.50 1 calc PR A 1
H17F H -0.4112 0.9328 -0.0670 0.158 Uiso 0.50 1 calc PR A 1
C18A C -0.3859(11) 0.8910(16) 0.0039(11) 0.099(6) Uani 0.50 1 d PD A 2
H18A H -0.3925 0.8567 0.0459 0.149 Uiso 0.50 1 calc PR A 2
H18B H -0.3540 0.8362 -0.0184 0.149 Uiso 0.50 1 calc PR A 2
H18C H -0.4448 0.9070 -0.0253 0.149 Uiso 0.50 1 calc PR A 2
C18B C -0.349(2) 1.1338(14) 0.0010(14) 0.159(12) Uiso 0.50 1 d PD A 2
H18D H -0.3054 1.1606 -0.0226 0.238 Uiso 0.50 1 calc PR A 2
H18E H -0.3431 1.1791 0.0422 0.238 Uiso 0.50 1 calc PR A 2
H18F H -0.4094 1.1448 -0.0277 0.238 Uiso 0.50 1 calc PR A 2
C11A C -0.3835(11) 1.2629(15) 0.2323(9) 0.093(6) Uani 0.50 1 d PDU B 3
H11A H -0.3854 1.2070 0.1960 0.139 Uiso 0.50 1 calc PR B 3
H11B H -0.3518 1.3337 0.2244 0.139 Uiso 0.50 1 calc PR B 3
H11C H -0.4443 1.2834 0.2339 0.139 Uiso 0.50 1 calc PR B 3
C12A C -0.346(2) 1.232(3) 0.3680(10) 0.169(11) Uiso 0.50 1 d PDU B 3
H12A H -0.2924 1.2701 0.3944 0.254 Uiso 0.50 1 calc PR B 3
H12B H -0.3549 1.1572 0.3891 0.254 Uiso 0.50 1 calc PR B 3
H12C H -0.3977 1.2824 0.3657 0.254 Uiso 0.50 1 calc PR B 3
C11B C -0.3666(13) 1.1450(17) 0.3484(9) 0.096(5) Uiso 0.50 1 d PDU B 4
H11D H -0.3213 1.1488 0.3909 0.144 Uiso 0.50 1 calc PR B 4
H11E H -0.3773 1.0631 0.3347 0.144 Uiso 0.50 1 calc PR B 4
H11F H -0.4220 1.1801 0.3540 0.144 Uiso 0.50 1 calc PR B 4
C12B C -0.3534(13) 1.3321(14) 0.2861(15) 0.138(10) Uani 0.50 1 d PDU B 4
H12D H -0.3438 1.3537 0.2424 0.206 Uiso 0.50 1 calc PR B 4
H12E H -0.3132 1.3775 0.3212 0.206 Uiso 0.50 1 calc PR B 4
H12F H -0.4152 1.3488 0.2867 0.206 Uiso 0.50 1 calc PR B 4
O1 O -0.151(2) 0.912(2) 0.4439(8) 0.121(11) Uani 0.25 1 d P . .
O2 O 0.1204(17) 1.1729(14) 0.4573(10) 0.240(14) Uani 0.50 1 d P . .
O3 O 0.1300(14) 0.7324(15) 0.3861(11) 0.167(7) Uani 0.50 1 d PD . .
O4 O -0.536(3) 1.421(2) 0.006(3) 0.35(3) Uani 0.50 1 d PD . .
C20 C -0.449(3) 1.463(4) 0.0430(18) 0.195(18) Uani 0.50 1 d PD . .
C19 C 0.105(2) 0.786(3) 0.4450(12) 0.192(16) Uani 0.50 1 d PD . .

loop_
_atom_site_aniso_label
_atom_site_aniso_U_11
_atom_site_aniso_U_22
_atom_site_aniso_U_33
_atom_site_aniso_U_23
_atom_site_aniso_U_13
_atom_site_aniso_U_12
C1 0.031(3) 0.047(3) 0.048(3) 0.000(3) 0.010(2) 0.001(2)
C2 0.042(3) 0.046(3) 0.053(3) 0.003(3) 0.011(2) 0.000(3)
C3 0.053(4) 0.059(4) 0.075(4) -0.005(4) 0.023(3) 0.012(3)
C4 0.040(3) 0.046(3) 0.047(3) -0.006(3) 0.009(2) 0.000(3)
C5 0.055(4) 0.054(4) 0.060(4) -0.006(3) 0.007(3) 0.003(3)
C6 0.060(4) 0.061(4) 0.066(4) -0.007(4) 0.012(3) -0.019(4)
C7 0.028(3) 0.064(4) 0.048(3) 0.001(3) 0.014(2) 0.004(2)
C8 0.041(3) 0.085(5) 0.046(3) 0.005(3) 0.016(3) 0.007(3)
C9 0.040(4) 0.093(5) 0.060(4) 0.010(4) 0.010(3) 0.002(4)
C10 0.077(6) 0.115(7) 0.092(6) -0.009(5) 0.035(5) 0.047(5)
C13 0.086(6) 0.106(7) 0.095(6) -0.018(5) 0.025(5) -0.053(6)
C14 0.089(7) 0.172(11) 0.127(9) 0.007(8) 0.050(7) -0.040(7)
C15 0.094(8) 0.130(10) 0.181(12) -0.012(9) 0.011(8) -0.028(7)
C16 0.064(5) 0.116(7) 0.083(6) 0.029(6) -0.006(4) 0.016(5)
Au1 0.02672(13) 0.1032(3) 0.05234(16) -0.00405(13) 0.01066(9) 0.00577(12)
Cl1 0.0497(8) 0.0520(9) 0.0521(8) -0.0055(6) 0.0176(6) -0.0039(6)
Cl4 0.0266(7) 0.0882(12) 0.0732(10) 0.0045(9) 0.0102(6) -0.0014(7)
Cl5 0.0282(9) 0.292(4) 0.0892(15) 0.0017(19) 0.0060(9) 0.0209(14)
N1 0.032(3) 0.064(3) 0.059(3) -0.006(3) 0.016(2) 0.002(2)
N2 0.065(4) 0.046(3) 0.070(3) -0.013(3) 0.022(3) 0.000(3)
N3 0.038(3) 0.055(3) 0.058(3) -0.002(2) 0.010(2) -0.005(2)
N4 0.083(4) 0.054(3) 0.071(4) 0.003(3) 0.013(3) -0.017(3)
N5 0.032(3) 0.078(4) 0.047(3) 0.003(3) 0.010(2) 0.005(2)
N6 0.052(3) 0.106(5) 0.044(3) 0.012(3) 0.017(2) 0.008(3)
P1 0.0270(7) 0.0503(9) 0.0424(7) -0.0018(6) 0.0103(5) 0.0034(6)
Zn1 0.0263(3) 0.0662(5) 0.0536(4) -0.0017(3) 0.0103(3) -0.0005(3)
C17B 0.062(12) 0.133(18) 0.104(15) -0.020(13) -0.013(11) 0.004(11)
C18A 0.044(9) 0.147(18) 0.093(13) -0.032(13) -0.009(9) 0.002(10)
C11A 0.050(9) 0.056(10) 0.166(19) 0.003(11) 0.013(10) 0.030(8)
C12B 0.072(13) 0.082(14) 0.28(3) 0.065(17) 0.095(17) 0.036(11)
O1 0.18(3) 0.17(2) 0.018(8) 0.008(11) 0.021(11) -0.10(2)
O2 0.34(3) 0.099(11) 0.177(16) 0.077(11) -0.127(18) -0.063(14)
O3 0.191(19) 0.120(13) 0.183(18) 0.024(12) 0.031(15) 0.025(12)
O4 0.27(4) 0.15(2) 0.71(9) 0.13(4) 0.25(5) -0.01(2)
C20 0.16(3) 0.23(4) 0.15(2) 0.02(2) -0.05(2) 0.07(3)
C19 0.34(5) 0.13(2) 0.095(16) -0.002(16) 0.03(2) 0.00(2)

loop_
_atom_type_symbol
_atom_type_description
_atom_type_scat_dispersion_real
_atom_type_scat_dispersion_imag
_atom_type_scat_source
C C 0.0033 0.0016 'International Tables Vol C Tables 4.2.6.8 and 6.1.1.4'
H H 0.0000 0.0000 'International Tables Vol C Tables 4.2.6.8 and 6.1.1.4'
Au Au -2.0133 8.8022 'International Tables Vol C Tables 4.2.6.8 and 6.1.1.4'
Cl Cl 0.1484 0.1585 'International Tables Vol C Tables 4.2.6.8 and 6.1.1.4'
N N 0.0061 0.0033 'International Tables Vol C Tables 4.2.6.8 and 6.1.1.4'
P P 0.1023 0.0942 'International Tables Vol C Tables 4.2.6.8 and 6.1.1.4'
Zn Zn 0.2839 1.4301 'International Tables Vol C Tables 4.2.6.8 and 6.1.1.4'
O O 0.0106 0.0060 'International Tables Vol C Tables 4.2.6.8 and 6.1.1.4'

loop_
_geom_angle_atom_site_label_1
_geom_angle_atom_site_label_2
_geom_angle_atom_site_label_3
_geom_angle
_geom_angle_site_symmetry_1
_geom_angle_site_symmetry_3
_geom_angle_publ_flag
C2 C1 N1 108.5(5) . . ?
C2 C1 P1 130.1(4) . . ?
N1 C1 P1 121.4(4) . . ?
N2 C2 C1 105.8(5) . . ?
N2 C2 H2A 127.1 . . ?
C1 C2 H2A 127.1 . . ?
N1 C3 N2 109.4(6) . . ?
N1 C3 C10 124.5(7) . . ?
N2 C3 C10 126.0(7) . . ?
C5 C4 N3 109.0(5) . . ?
C5 C4 P1 129.3(5) . . ?
N3 C4 P1 121.3(4) . . ?
N4 C5 C4 106.1(6) . . ?
N4 C5 H5A 126.9 . . ?
C4 C5 H5A 126.9 . . ?
N3 C6 N4 109.6(6) . . ?
N3 C6 C13 128.2(7) . . ?
N4 C6 C13 122.1(7) . . ?
C8 C7 N5 108.8(5) . . ?
C8 C7 P1 131.4(5) . . ?
N5 C7 P1 119.7(4) . . ?
C7 C8 N6 106.2(6) . . ?
C7 C8 H8A 126.9 . . ?
N6 C8 H8A 126.9 . . ?
N6 C9 N5 110.9(5) . . ?
N6 C9 C16 125.0(7) . . ?
N5 C9 C16 124.1(7) . . ?
C12B C10 C11B 121.9(14) . . ?
C12B C10 C11A 54.4(13) . . ?
C11B C10 C11A 132.8(12) . . ?
C12B C10 C12A 86.0(17) . . ?
C11B C10 C12A 42.9(13) . . ?
C11A C10 C12A 129.9(14) . . ?
C12B C10 C3 114.9(10) . . ?
C11B C10 C3 111.3(10) . . ?
C11A C10 C3 110.3(9) . . ?
C12A C10 C3 114.1(14) . . ?
C14 C13 C15 123.2(10) . . ?
C14 C13 C6 112.2(7) . . ?
C15 C13 C6 108.7(9) . . ?
C14 C13 H13A 103.4 . . ?
C15 C13 H13A 103.4 . . ?
C6 C13 H13A 103.4 . . ?
C13 C14 H14A 109.5 . . ?
C13 C14 H14B 109.5 . . ?
H14A C14 H14B 109.5 . . ?
C13 C14 H14C 109.5 . . ?
H14A C14 H14C 109.5 . . ?
H14B C14 H14C 109.5 . . ?
C13 C15 H15A 109.5 . . ?
C13 C15 H15B 109.5 . . ?
H15A C15 H15B 109.5 . . ?
C13 C15 H15C 109.5 . . ?
H15A C15 H15C 109.5 . . ?
H15B C15 H15C 109.5 . . ?
C17B C16 C17A 131.9(13) . . ?
C17B C16 C18A 48.3(11) . . ?
C17A C16 C18A 123.0(14) . . ?
C17B C16 C9 112.8(10) . . ?
C17A C16 C9 111.9(11) . . ?
C18A C16 C9 114.2(9) . . ?
C17B C16 C18B 115.4(13) . . ?
C17A C16 C18B 31.0(14) . . ?
C18A C16 C18B 137.6(15) . . ?
C9 C16 C18B 108.2(13) . . ?
P1 Au1 Cl5 175.41(8) . . ?
C3 N1 C1 107.3(5) . . ?
C3 N1 Zn1 135.9(4) . . ?
C1 N1 Zn1 116.6(4) . . ?
C3 N2 C2 108.9(5) . . ?
C3 N2 H2 125.5 . . ?
C2 N2 H2 125.5 . . ?
C6 N3 C4 106.7(5) . . ?
C6 N3 Zn1 136.3(5) . . ?
C4 N3 Zn1 116.9(4) . . ?
C6 N4 C5 108.6(6) . . ?
C6 N4 H4A 125.7 . . ?
C5 N4 H4A 125.7 . . ?
C9 N5 C7 105.2(5) . . ?
C9 N5 Zn1 137.0(4) . . ?
C7 N5 Zn1 117.8(4) . . ?
C9 N6 C8 108.8(6) . . ?
C9 N6 H6A 125.6 . . ?
C8 N6 H6A 125.6 . . ?
C7 P1 C1 102.1(3) . . ?
C7 P1 C4 102.9(3) . . ?
C1 P1 C4 102.2(3) . . ?
C7 P1 Au1 119.2(2) . . ?
C1 P1 Au1 115.70(18) . . ?
C4 P1 Au1 112.55(19) . . ?
N3 Zn1 N5 95.5(2) . . ?
N3 Zn1 N1 93.3(2) . . ?
N5 Zn1 N1 94.3(2) . . ?
N3 Zn1 Cl4 122.79(15) . . ?
N5 Zn1 Cl4 121.32(14) . . ?
N1 Zn1 Cl4 122.29(15) . . ?
C16 C17A H17A 109.5 . . ?
C16 C17A H17B 109.5 . . ?
H17A C17A H17B 109.5 . . ?
C16 C17A H17C 109.5 . . ?
H17A C17A H17C 109.5 . . ?
H17B C17A H17C 109.5 . . ?
C16 C17B H17D 109.5 . . ?
C16 C17B H17E 109.5 . . ?
H17D C17B H17E 109.5 . . ?
C16 C17B H17F 109.5 . . ?
H17D C17B H17F 109.5 . . ?
H17E C17B H17F 109.5 . . ?
C16 C18A H18A 109.5 . . ?
C16 C18A H18B 109.5 . . ?
H18A C18A H18B 109.5 . . ?
C16 C18A H18C 109.5 . . ?
H18A C18A H18C 109.5 . . ?
H18B C18A H18C 109.5 . . ?
C16 C18B H18D 109.5 . . ?
C16 C18B H18E 109.5 . . ?
H18D C18B H18E 109.5 . . ?
C16 C18B H18F 109.5 . . ?
H18D C18B H18F 109.5 . . ?
H18E C18B H18F 109.5 . . ?
C10 C11A H11A 109.5 . . ?
C10 C11A H11B 109.5 . . ?
H11A C11A H11B 109.5 . . ?
C10 C11A H11C 109.5 . . ?
H11A C11A H11C 109.5 . . ?
H11B C11A H11C 109.5 . . ?
C10 C12A H12A 109.5 . . ?
C10 C12A H12B 109.5 . . ?
H12A C12A H12B 109.5 . . ?
C10 C12A H12C 109.5 . . ?
H12A C12A H12C 109.5 . . ?
H12B C12A H12C 109.5 . . ?
C10 C11B H11D 109.5 . . ?
C10 C11B H11E 109.5 . . ?
H11D C11B H11E 109.5 . . ?
C10 C11B H11F 109.5 . . ?
H11D C11B H11F 109.5 . . ?
H11E C11B H11F 109.5 . . ?
C10 C12B H12D 109.5 . . ?
C10 C12B H12E 109.5 . . ?
H12D C12B H12E 109.5 . . ?
C10 C12B H12F 109.5 . . ?
H12D C12B H12F 109.5 . . ?
H12E C12B H12F 109.5 . . ?
C20 O4 C20 91.3(19) . 3_485 ?
O4 C20 O4 88.7(19) . 3_485 ?

loop_
_geom_bond_atom_site_label_1
_geom_bond_atom_site_label_2
_geom_bond_distance
_geom_bond_site_symmetry_2
_geom_bond_publ_flag
C1 C2 1.366(8) . ?
C1 N1 1.378(7) . ?
C1 P1 1.786(6) . ?
C2 N2 1.357(8) . ?
C2 H2A 0.9500 . ?
C3 N1 1.313(8) . ?
C3 N2 1.348(9) . ?
C3 C10 1.520(10) . ?
C4 C5 1.372(8) . ?
C4 N3 1.383(7) . ?
C4 P1 1.790(6) . ?
C5 N4 1.364(9) . ?
C5 H5A 0.9500 . ?
C6 N3 1.333(8) . ?
C6 N4 1.360(10) . ?
C6 C13 1.510(11) . ?
C7 C8 1.344(8) . ?
C7 N5 1.400(7) . ?
C7 P1 1.778(6) . ?
C8 N6 1.360(7) . ?
C8 H8A 0.9500 . ?
C9 N6 1.320(8) . ?
C9 N5 1.321(8) . ?
C9 C16 1.533(9) . ?
C10 C12B 1.445(14) . ?
C10 C11B 1.447(14) . ?
C10 C11A 1.504(14) . ?
C10 C12A 1.520(17) . ?
C13 C14 1.463(14) . ?
C13 C15 1.488(14) . ?
C13 H13A 1.0000 . ?
C14 H14A 0.9800 . ?
C14 H14B 0.9800 . ?
C14 H14C 0.9800 . ?
C15 H15A 0.9800 . ?
C15 H15B 0.9800 . ?
C15 H15C 0.9800 . ?
C16 C17B 1.486(14) . ?
C16 C17A 1.502(16) . ?
C16 C18A 1.504(15) . ?
C16 C18B 1.535(16) . ?
Au1 P1 2.2014(14) . ?
Au1 Cl5 2.252(2) . ?
Cl4 Zn1 2.1711(16) . ?
N1 Zn1 2.047(5) . ?
N2 H2 0.8800 . ?
N3 Zn1 2.031(5) . ?
N4 H4A 0.8800 . ?
N5 Zn1 2.041(5) . ?
N6 H6A 0.8800 . ?
C17A H17A 0.9800 . ?
C17A H17B 0.9800 . ?
C17A H17C 0.9800 . ?
C17B H17D 0.9800 . ?
C17B H17E 0.9800 . ?
C17B H17F 0.9800 . ?
C18A H18A 0.9800 . ?
C18A H18B 0.9800 . ?
C18A H18C 0.9800 . ?
C18B H18D 0.9800 . ?
C18B H18E 0.9800 . ?
C18B H18F 0.9800 . ?
C11A H11A 0.9800 . ?
C11A H11B 0.9800 . ?
C11A H11C 0.9800 . ?
C12A H12A 0.9800 . ?
C12A H12B 0.9800 . ?
C12A H12C 0.9800 . ?
C11B H11D 0.9800 . ?
C11B H11E 0.9800 . ?
C11B H11F 0.9800 . ?
C12B H12D 0.9800 . ?
C12B H12E 0.9800 . ?
C12B H12F 0.9800 . ?
O3 C19 1.497(17) . ?
O4 C20 1.453(19) . ?
O4 C20 1.65(4) 3_485 ?
C20 O4 1.65(4) 3_485 ?

loop_
_geom_hbond_atom_site_label_D
_geom_hbond_atom_site_label_H
_geom_hbond_atom_site_label_A
_geom_hbond_distance_DH
_geom_hbond_distance_HA
_geom_hbond_distance_DA
_geom_hbond_angle_DHA
_geom_hbond_site_symmetry_A
N2 H2 Cl1 0.88 2.24 3.107(5) 169.2 .
N4 H4A Cl1 0.88 2.23 3.090(6) 164.3 1_545
N6 H6A Cl1 0.88 2.25 3.127(6) 172.5 4_585

loop_
_geom_torsion_atom_site_label_1
_geom_torsion_atom_site_label_2
_geom_torsion_atom_site_label_3
_geom_torsion_atom_site_label_4
_geom_torsion
_geom_torsion_site_symmetry_1
_geom_torsion_site_symmetry_2
_geom_torsion_site_symmetry_3
_geom_torsion_site_symmetry_4
_geom_torsion_publ_flag
N1 C1 C2 N2 0.0(7) . . . . ?
P1 C1 C2 N2 -178.9(5) . . . . ?
N3 C4 C5 N4 1.4(7) . . . . ?
P1 C4 C5 N4 174.0(5) . . . . ?
N5 C7 C8 N6 0.7(8) . . . . ?
P1 C7 C8 N6 -175.7(5) . . . . ?
N1 C3 C10 C12B -134.3(16) . . . . ?
N2 C3 C10 C12B 49.9(18) . . . . ?
N1 C3 C10 C11B 82.0(13) . . . . ?
N2 C3 C10 C11B -93.7(13) . . . . ?
N1 C3 C10 C11A -75.1(12) . . . . ?
N2 C3 C10 C11A 109.1(11) . . . . ?
N1 C3 C10 C12A 128.6(16) . . . . ?
N2 C3 C10 C12A -47.2(18) . . . . ?
N3 C6 C13 C14 -67.6(12) . . . . ?
N4 C6 C13 C14 107.2(10) . . . . ?
N3 C6 C13 C15 72.1(12) . . . . ?
N4 C6 C13 C15 -113.1(10) . . . . ?
N6 C9 C16 C17B 53.3(16) . . . . ?
N5 C9 C16 C17B -126.6(13) . . . . ?
N6 C9 C16 C17A -108.3(15) . . . . ?
N5 C9 C16 C17A 71.7(15) . . . . ?
N6 C9 C16 C18A 106.3(13) . . . . ?
N5 C9 C16 C18A -73.7(14) . . . . ?
N6 C9 C16 C18B -75.5(16) . . . . ?
N5 C9 C16 C18B 104.5(14) . . . . ?
N2 C3 N1 C1 -1.0(7) . . . . ?
C10 C3 N1 C1 -177.4(7) . . . . ?
N2 C3 N1 Zn1 -176.2(5) . . . . ?
C10 C3 N1 Zn1 7.4(12) . . . . ?
C2 C1 N1 C3 0.6(7) . . . . ?
P1 C1 N1 C3 179.6(5) . . . . ?
C2 C1 N1 Zn1 176.9(4) . . . . ?
P1 C1 N1 Zn1 -4.1(6) . . . . ?
N1 C3 N2 C2 1.0(8) . . . . ?
C10 C3 N2 C2 177.3(7) . . . . ?
C1 C2 N2 C3 -0.6(7) . . . . ?
N4 C6 N3 C4 0.6(7) . . . . ?
C13 C6 N3 C4 175.9(7) . . . . ?
N4 C6 N3 Zn1 -174.1(5) . . . . ?
C13 C6 N3 Zn1 1.2(12) . . . . ?
C5 C4 N3 C6 -1.2(7) . . . . ?
P1 C4 N3 C6 -174.5(5) . . . . ?
C5 C4 N3 Zn1 174.7(4) . . . . ?
P1 C4 N3 Zn1 1.4(6) . . . . ?
N3 C6 N4 C5 0.3(8) . . . . ?
C13 C6 N4 C5 -175.4(7) . . . . ?
C4 C5 N4 C6 -1.0(8) . . . . ?
N6 C9 N5 C7 1.0(9) . . . . ?
C16 C9 N5 C7 -179.1(7) . . . . ?
N6 C9 N5 Zn1 177.9(5) . . . . ?
C16 C9 N5 Zn1 -2.2(13) . . . . ?
C8 C7 N5 C9 -1.0(8) . . . . ?
P1 C7 N5 C9 175.9(5) . . . . ?
C8 C7 N5 Zn1 -178.7(5) . . . . ?
P1 C7 N5 Zn1 -1.8(7) . . . . ?
N5 C9 N6 C8 -0.5(10) . . . . ?
C16 C9 N6 C8 179.5(7) . . . . ?
C7 C8 N6 C9 -0.2(9) . . . . ?
C8 C7 P1 C1 123.9(7) . . . . ?
N5 C7 P1 C1 -52.2(5) . . . . ?
C8 C7 P1 C4 -130.4(7) . . . . ?
N5 C7 P1 C4 53.5(5) . . . . ?
C8 C7 P1 Au1 -5.0(8) . . . . ?
N5 C7 P1 Au1 178.8(4) . . . . ?
C2 C1 P1 C7 -124.7(6) . . . . ?
N1 C1 P1 C7 56.5(5) . . . . ?
C2 C1 P1 C4 129.0(6) . . . . ?
N1 C1 P1 C4 -49.8(5) . . . . ?
C2 C1 P1 Au1 6.4(6) . . . . ?
N1 C1 P1 Au1 -172.4(4) . . . . ?
C5 C4 P1 C7 134.1(6) . . . . ?
N3 C4 P1 C7 -54.0(5) . . . . ?
C5 C4 P1 C1 -120.2(6) . . . . ?
N3 C4 P1 C1 51.6(5) . . . . ?
C5 C4 P1 Au1 4.6(6) . . . . ?
N3 C4 P1 Au1 176.4(4) . . . . ?
Cl5 Au1 P1 C7 -162.5(12) . . . . ?
Cl5 Au1 P1 C1 75.0(13) . . . . ?
Cl5 Au1 P1 C4 -41.9(13) . . . . ?
C6 N3 Zn1 N5 -140.4(6) . . . . ?
C4 N3 Zn1 N5 45.3(4) . . . . ?
C6 N3 Zn1 N1 125.0(6) . . . . ?
C4 N3 Zn1 N1 -49.3(4) . . . . ?
C6 N3 Zn1 Cl4 -7.3(7) . . . . ?
C4 N3 Zn1 Cl4 178.4(3) . . . . ?
C9 N5 Zn1 N3 137.9(7) . . . . ?
C7 N5 Zn1 N3 -45.5(5) . . . . ?
C9 N5 Zn1 N1 -128.4(7) . . . . ?
C7 N5 Zn1 N1 48.2(5) . . . . ?
C9 N5 Zn1 Cl4 3.9(8) . . . . ?
C7 N5 Zn1 Cl4 -179.5(4) . . . . ?
C3 N1 Zn1 N3 -134.1(7) . . . . ?
C1 N1 Zn1 N3 51.0(5) . . . . ?
C3 N1 Zn1 N5 130.1(7) . . . . ?
C1 N1 Zn1 N5 -44.8(4) . . . . ?
C3 N1 Zn1 Cl4 -1.5(7) . . . . ?
C1 N1 Zn1 Cl4 -176.4(4) . . . . ?
C20 O4 C20 O4 -0.001(5) 3_485 . . 3_485 ?
